data_6000070
loop_
_publ_author_name
'Cherepanov, V. A.'
'Filonova, E. A.'
'Voronin, V. I.'
'Berger, I. F.'

_publ_section_title
;
 Phase equilibria in the LaCoO3-LaMnO3-BaCoOz-BaMnO3 system
;
_journal_name_full 'Journal of Solid State Chemistry'
_journal_page_first 205
_journal_page_last 211
_journal_paper_doi 10.1006/jssc.2000.8743
_journal_volume 153
_journal_year 2000
_chemical_formula_sum 'Ba Co0.29 Mn0.72 O3'
_space_group_name_H-M_alt 'P 63/m m c'
_cell_angle_alpha 90.000
_cell_angle_beta 90.000
_cell_angle_gamma 120.000
_cell_length_a 5.7676
_cell_length_b 5.7676
_cell_length_c 49.5800
_cell_volume 1428.33
_cod_database_code 6000070

loop_
_atom_site_label
_atom_site_fract_x
_atom_site_fract_y
_atom_site_fract_z
? ? ? ?
